data_2008517
loop_
_publ_author_name
'Hoong-Kun Fun'
'Kandasamy Chinnakali'
'Sichang Shao'
'Dunru Zhu'
'Xiao Zeng You'

_publ_section_title
;
 4-(<i>p</i>-Methoxyphenyl)-3,5-bis(2-pyridyl)-4<i>H</i>-1,2,4-triazole
;
_journal_issue 5
_journal_name_full 'Acta Crystallographica Section C'
_journal_page_first 770
_journal_page_last 772
_journal_paper_doi 10.1107/S0108270199001821
_journal_volume 55
_journal_year 1999
_chemical_formula_sum 'C19 H15 N5 O'
_chemical_formula_weight 329.36
_chemical_name_systematic
;
4-(p-Methoxyphenyl)-3,5-bis(2-pyridyl)-4H-1,2,4-triazole
;
_space_group_IT_number 14
_symmetry_cell_setting monoclinic
_symmetry_space_group_name_Hall '-P 2ybc'
_symmetry_space_group_name_H-M 'P 1 21/c 1'
_audit_creation_method SHELXL-97
_cell_angle_alpha 90.00
_cell_angle_beta 107.1410(10)
_cell_angle_gamma 90.00
_cell_formula_units_Z 4
_cell_length_a 11.5436(4)
_cell_length_b 18.2820(6)
_cell_length_c 8.2935(3)
_cell_measurement_reflns_used 6971
_cell_measurement_temperature 293(2)
_cell_measurement_theta_max 38.60
_cell_measurement_theta_min 2.16
_cell_volume 1672.52(10)
_computing_cell_refinement 'SAINT (Siemens, 1996)'
_computing_data_collection 'SMART (Siemens, 1996)'
_computing_data_reduction SAINT
_computing_molecular_graphics SHELXTL
_computing_publication_material
; SHELXTL and
  PLATON (Spek, 1990)
;
_computing_structure_refinement SHELXTL
_computing_structure_solution 'SHELXTL (Sheldrick, 1997)'
_diffrn_ambient_temperature 293(2)
_diffrn_detector_area_resol_mean 8.33
_diffrn_measurement_device
;
Siemens SMART CCD area detector diffractometer
;
_diffrn_measurement_method '\w scans'
_diffrn_radiation_monochromator graphite
_diffrn_radiation_source 'fine-focus sealed tube'
_diffrn_radiation_type MoK\a
_diffrn_radiation_wavelength 0.71073
_diffrn_reflns_av_R_equivalents 0.032
_diffrn_reflns_av_sigmaI/netI 0.041
_diffrn_reflns_limit_h_max 15
_diffrn_reflns_limit_h_min -15
_diffrn_reflns_limit_k_max 25
_diffrn_reflns_limit_k_min 0
_diffrn_reflns_limit_l_max 11
_diffrn_reflns_limit_l_min 0
_diffrn_reflns_number 13978
_diffrn_reflns_theta_max 30.00
_diffrn_reflns_theta_min 2.16
_exptl_absorpt_coefficient_mu 0.086
_exptl_absorpt_correction_type none
_exptl_crystal_colour colourless
_exptl_crystal_density_diffrn 1.308
_exptl_crystal_density_method 'not measured'
_exptl_crystal_description plate
_exptl_crystal_F_000 688
_exptl_crystal_size_max 0.50
_exptl_crystal_size_mid 0.32
_exptl_crystal_size_min 0.14
_refine_diff_density_max 0.19
_refine_diff_density_min -0.19
_refine_ls_extinction_coef 0.017(2)
_refine_ls_extinction_method 'SHELXTL (Sheldrick, 1997)'
_refine_ls_goodness_of_fit_ref 1.029
_refine_ls_hydrogen_treatment refall
_refine_ls_matrix_type full
_refine_ls_number_parameters 287
_refine_ls_number_reflns 4831
_refine_ls_number_restraints 0
_refine_ls_restrained_S_all 1.029
_refine_ls_R_factor_all 0.074
_refine_ls_R_factor_gt 0.046
_refine_ls_shift/su_max 0.000
_refine_ls_shift/su_mean 0.000
_refine_ls_structure_factor_coef Fsqd
_refine_ls_weighting_details 'calc w = 1/[\s^2^(Fo^2^)+(0.0457P)^2^+0.2459P] where P=(Fo^2^+2Fc^2^)/3'
_refine_ls_weighting_scheme calc
_refine_ls_wR_factor_ref 0.120
_reflns_number_gt 3310
_reflns_number_total 4831
_reflns_threshold_expression I>2\s(I)
_cod_data_source_file sk1269.cif
_cod_data_source_block I
_cod_original_cell_volume 1672.50(10)
_cod_original_sg_symbol_H-M 'P 21/c'
_cod_database_code 2008517

loop_
_symmetry_equiv_pos_as_xyz
'x, y, z'
'-x, y+1/2, -z+1/2'
'-x, -y, -z'
'x, -y+1/2, z+1/2'

loop_
_atom_site_label
_atom_site_fract_x
_atom_site_fract_y
_atom_site_fract_z
_atom_site_U_iso_or_equiv
_atom_site_adp_type
_atom_site_calc_flag
_atom_site_refinement_flags
_atom_site_occupancy
_atom_site_disorder_assembly
_atom_site_disorder_group
_atom_site_type_symbol
O1 .71993(9) .66926(9) .74893(18) .0847(4) Uani d . 1 . . O
N1 .23209(8) .65661(5) .71508(14) .0380(2) Uani d . 1 . . N
N2 .05808(10) .60161(7) .69305(17) .0544(3) Uani d . 1 . . N
N3 .03938(10) .67646(7) .68962(17) .0538(3) Uani d . 1 . . N
N4 .33529(10) .50901(6) .84284(15) .0480(3) Uani d . 1 . . N
N5 .24555(11) .81409(6) .63824(16) .0503(3) Uani d . 1 . . N
C1 .17326(11) .59117(7) .70890(17) .0426(3) Uani d . 1 . . C
C2 .14392(10) .70843(7) .70312(17) .0422(3) Uani d . 1 . . C
C3 .23130(11) .51863(7) .71911(17) .0418(3) Uani d . 1 . . C
C4 .38825(15) .44356(8) .8516(2) .0544(4) Uani d . 1 . . C
C5 .34158(16) .38704(9) .7408(2) .0593(4) Uani d . 1 . . C
C6 .23474(16) .39774(9) .6151(2) .0599(4) Uani d . 1 . . C
C7 .17814(13) .46466(8) .6038(2) .0511(3) Uani d . 1 . . C
C8 .15775(11) .78835(7) .69820(17) .0427(3) Uani d . 1 . . C
C9 .07761(14) .83327(9) .7489(2) .0555(4) Uani d . 1 . . C
C10 .08792(17) .90788(10) .7342(3) .0680(5) Uani d . 1 . . C
C11 .17786(18) .93517(10) .6744(2) .0681(5) Uani d . 1 . . C
C12 .25431(16) .88669(9) .6287(2) .0596(4) Uani d . 1 . . C
C13 .35842(10) .66457(6) .72576(16) .0357(3) Uani d . 1 . . C
C14 .43754(10) .69963(7) .86042(17) .0392(3) Uani d . 1 . . C
C15 .56013(11) .70294(7) .87120(18) .0442(3) Uani d . 1 . . C
C16 .60146(11) .66946(8) .74956(19) .0497(3) Uani d . 1 . . C
C17 .52065(13) .63441(9) .6145(2) .0545(4) Uani d . 1 . . C
C18 .39874(12) .63256(8) .60121(18) .0459(3) Uani d . 1 . . C
C19 .81194(14) .68051(15) .9013(3) .0775(6) Uani d . 1 . . C
H4 .4645(14) .4366(8) .942(2) .056(4) Uiso d . 1 . . H
H5 .3838(16) .3432(10) .753(2) .072(5) Uiso d . 1 . . H
H6 .1993(16) .3602(10) .535(3) .075(5) Uiso d . 1 . . H
H7 .1055(15) .4738(9) .517(2) .061(5) Uiso d . 1 . . H
H9 .0167(16) .8116(10) .794(2) .072(5) Uiso d . 1 . . H
H10 .0327(17) .9402(11) .768(2) .084(6) Uiso d . 1 . . H
H11 .1901(16) .9860(11) .662(2) .078(6) Uiso d . 1 . . H
H12 .3226(17) .9045(10) .586(3) .076(5) Uiso d . 1 . . H
H14 .4071(13) .7224(8) .947(2) .047(4) Uiso d . 1 . . H
H15 .6155(14) .7295(8) .964(2) .055(4) Uiso d . 1 . . H
H17 .5511(15) .6092(10) .529(2) .071(5) Uiso d . 1 . . H
H18 .3403(14) .6070(9) .507(2) .058(4) Uiso d . 1 . . H
H19A .799(3) .6449(15) .986(4) .136(10) Uiso d . 1 . . H
H19B .808(2) .7321(15) .942(4) .135(10) Uiso d . 1 . . H
H19C .888(2) .6707(11) .878(3) .096(6) Uiso d . 1 . . H

loop_
_atom_site_aniso_label
_atom_site_aniso_U_11
_atom_site_aniso_U_22
_atom_site_aniso_U_33
_atom_site_aniso_U_12
_atom_site_aniso_U_13
_atom_site_aniso_U_23
O1 .0352(5) .1543(13) .0698(9) -.0076(6) .0234(5) -.0093(8)
N1 .0299(4) .0445(5) .0391(6) -.0003(4) .0095(4) -.0018(4)
N2 .0347(5) .0616(7) .0653(9) -.0061(5) .0123(5) -.0075(6)
N3 .0343(5) .0619(7) .0639(8) .0014(5) .0126(5) -.0058(6)
N4 .0473(6) .0439(6) .0484(7) -.0018(5) .0074(5) -.0032(5)
N5 .0539(6) .0516(6) .0484(7) .0077(5) .0198(5) .0070(5)
C1 .0339(5) .0481(7) .0442(7) -.0054(5) .0091(5) -.0035(5)
C2 .0329(5) .0533(7) .0397(7) .0045(5) .0095(5) -.0023(5)
C3 .0371(6) .0454(7) .0441(7) -.0072(5) .0139(5) -.0032(5)
C4 .0580(8) .0483(7) .0527(9) .0036(6) .0099(7) .0004(6)
C5 .0778(10) .0439(7) .0593(10) .0048(7) .0251(8) -.0031(7)
C6 .0759(10) .0508(8) .0542(10) -.0121(7) .0209(8) -.0132(7)
C7 .0468(7) .0559(8) .0483(9) -.0116(6) .0105(6) -.0082(6)
C8 .0380(6) .0516(7) .0355(7) .0079(5) .0063(5) .0002(5)
C9 .0459(7) .0649(9) .0555(9) .0100(7) .0147(7) -.0074(7)
C10 .0673(10) .0638(10) .0691(11) .0227(8) .0144(9) -.0091(8)
C11 .0856(12) .0486(9) .0640(11) .0137(8) .0125(9) .0050(7)
C12 .0715(10) .0554(8) .0529(9) .0036(7) .0197(8) .0111(7)
C13 .0300(5) .0384(6) .0392(7) .0009(4) .0110(5) .0033(5)
C14 .0361(6) .0395(6) .0429(7) -.0010(5) .0130(5) -.0013(5)
C15 .0351(6) .0503(7) .0450(8) -.0063(5) .0083(5) .0011(6)
C16 .0333(6) .0681(9) .0504(8) -.0006(6) .0165(6) .0072(7)
C17 .0455(7) .0745(10) .0496(9) .0018(7) .0236(6) -.0051(7)
C18 .0409(6) .0576(8) .0399(7) -.0041(6) .0130(5) -.0048(6)
C19 .0326(7) .1117(17) .0863(15) -.0021(9) .0146(8) -.0002(13)

loop_
_atom_type_symbol
_atom_type_description
_atom_type_scat_dispersion_real
_atom_type_scat_dispersion_imag
_atom_type_scat_source
C C 0.0033 0.0016 'International Tables Vol C Tables 4.2.6.8 and 6.1.1.4'
H H 0.0000 0.0000 'International Tables Vol C Tables 4.2.6.8 and 6.1.1.4'
N N 0.0061 0.0033 'International Tables Vol C Tables 4.2.6.8 and 6.1.1.4'
O O 0.0106 0.0060 'International Tables Vol C Tables 4.2.6.8 and 6.1.1.4'

loop_
_geom_angle_atom_site_label_1
_geom_angle_atom_site_label_2
_geom_angle_atom_site_label_3
_geom_angle
C16 O1 C19 119.16(14)
C1 N1 C2 104.56(10)
C1 N1 C13 124.89(10)
C2 N1 C13 130.52(10)
C1 N2 N3 107.07(11)
C2 N3 N2 107.69(10)
C4 N4 C3 116.81(12)
C12 N5 C8 116.76(13)
N2 C1 N1 110.72(11)
N2 C1 C3 124.48(11)
N1 C1 C3 124.80(10)
N3 C2 N1 109.97(12)
N3 C2 C8 122.90(11)
N1 C2 C8 127.09(11)
N4 C3 C7 123.33(13)
N4 C3 C1 116.75(11)
C7 C3 C1 119.92(12)
N4 C4 C5 123.43(15)
N4 C4 H4 116.7(9)
C5 C4 H4 119.8(9)
C6 C5 C4 119.00(15)
C6 C5 H5 122.1(12)
C4 C5 H5 118.9(12)
C5 C6 C7 118.70(14)
C5 C6 H6 121.9(11)
C7 C6 H6 119.4(11)
C6 C7 C3 118.74(14)
C6 C7 H7 120.4(10)
C3 C7 H7 120.8(10)
N5 C8 C9 123.24(14)
N5 C8 C2 117.36(11)
C9 C8 C2 119.36(13)
C10 C9 C8 118.37(16)
C10 C9 H9 121.8(11)
C8 C9 H9 119.8(11)
C11 C10 C9 119.14(16)
C11 C10 H10 121.1(12)
C9 C10 H10 119.8(12)
C10 C11 C12 118.68(17)
C10 C11 H11 123.1(12)
C12 C11 H11 118.2(12)
N5 C12 C11 123.79(17)
N5 C12 H12 115.0(10)
C11 C12 H12 121.2(10)
C14 C13 C18 121.00(11)
C14 C13 N1 120.96(11)
C18 C13 N1 117.95(11)
C13 C14 C15 119.43(12)
C13 C14 H14 119.8(8)
C15 C14 H14 120.8(8)
C16 C15 C14 119.84(13)
C16 C15 H15 120.7(9)
C14 C15 H15 119.4(9)
O1 C16 C15 124.40(14)
O1 C16 C17 115.54(13)
C15 C16 C17 120.04(12)
C18 C17 C16 120.29(14)
C18 C17 H17 119.9(10)
C16 C17 H17 119.8(10)
C17 C18 C13 119.36(13)
C17 C18 H18 121.3(9)
C13 C18 H18 119.3(9)
O1 C19 H19A 107.8(17)
O1 C19 H19B 110.1(16)
H19A C19 H19B 110(2)
O1 C19 H19C 106.3(14)
H19A C19 H19C 111(2)
H19B C19 H19C 111.8(19)

loop_
_geom_bond_atom_site_label_1
_geom_bond_atom_site_label_2
_geom_bond_site_symmetry_2
_geom_bond_distance
_geom_bond_publ_flag
O1 C16 . 1.369(2) yes
O1 C19 . 1.406(2) yes
N1 C1 . 1.369(2) yes
N1 C2 . 1.373(2) yes
N1 C13 . 1.4420(10) yes
N2 C1 . 1.311(2) yes
N2 N3 . 1.384(2) yes
N3 C2 . 1.316(2) yes
N4 C4 . 1.336(2) yes
N4 C3 . 1.341(2) yes
N5 C12 . 1.335(2) yes
N5 C8 . 1.339(2) yes
C1 C3 . 1.4770(18) ?
C2 C8 . 1.4716(19) ?
C3 C7 . 1.3853(19) ?
C4 C5 . 1.382(2) ?
C4 H4 . .982(16) ?
C5 C6 . 1.374(2) ?
C5 H5 . .928(18) ?
C6 C7 . 1.377(2) ?
C6 H6 . .960(19) ?
C7 H7 . .945(17) ?
C8 C9 . 1.3917(19) ?
C9 C10 . 1.378(2) ?
C9 H9 . .975(19) ?
C10 C11 . 1.370(3) ?
C10 H10 . .97(2) ?
C11 C12 . 1.380(2) ?
C11 H11 . .949(19) ?
C12 H12 . 1.01(2) ?
C13 C14 . 1.3753(17) ?
C13 C18 . 1.3819(19) ?
C14 C15 . 1.3927(17) ?
C14 H14 . .977(16) ?
C15 C16 . 1.380(2) ?
C15 H15 . .972(16) ?
C16 C17 . 1.385(2) ?
C17 C18 . 1.3791(19) ?
C17 H17 . .994(19) ?
C18 H18 . .986(17) ?
C19 H19A . 1.00(3) ?
C19 H19B . 1.01(3) ?
C19 H19C . .98(2) ?

loop_
_geom_hbond_atom_site_label_D
_geom_hbond_atom_site_label_H
_geom_hbond_atom_site_label_A
_geom_hbond_site_symmetry_A
_geom_hbond_distance_DH
_geom_hbond_distance_HA
_geom_hbond_distance_DA
_geom_hbond_angle_DHA
_geom_hbond_publ_flag
C7 H7 N2 3_566 0.94(2) 2.56(2) 3.318(2) 137.0(10) yes
C12 H12 N4 4_564 1.01(2) 2.60(2) 3.382(2) 134(2) yes
C14 H14 \p(phe) 4_565 0.98(2) 3.06(2) 3.876(2) 141(2) yes
C18 H18 \p(pyr) 4_564 0.99(2) 2.87(2) 3.682(2) 140(2) yes

loop_
_geom_torsion_atom_site_label_1
_geom_torsion_atom_site_label_2
_geom_torsion_atom_site_label_3
_geom_torsion_atom_site_label_4
_geom_torsion
_geom_torsion_publ_flag
C1 N2 N3 C2 0.15(16) ?
N3 N2 C1 N1 -0.40(16) ?
N3 N2 C1 C3 179.45(13) ?
C2 N1 C1 N2 0.48(15) ?
C13 N1 C1 N2 -177.57(12) ?
C2 N1 C1 C3 -179.37(13) ?
C13 N1 C1 C3 2.6(2) ?
N2 N3 C2 N1 0.15(16) ?
N2 N3 C2 C8 177.83(13) ?
C1 N1 C2 N3 -0.38(15) ?
C13 N1 C2 N3 177.52(13) ?
C1 N1 C2 C8 -177.93(13) ?
C13 N1 C2 C8 0.0(2) ?
C4 N4 C3 C7 0.2(2) ?
C4 N4 C3 C1 -179.62(13) ?
N2 C1 C3 N4 -132.12(15) ?
N1 C1 C3 N4 47.71(19) ?
N2 C1 C3 C7 48.1(2) yes
N1 C1 C3 C7 -132.12(14) ?
C3 N4 C4 C5 0.3(2) ?
N4 C4 C5 C6 -0.5(3) ?
C4 C5 C6 C7 0.3(3) ?
C5 C6 C7 C3 0.2(2) ?
N4 C3 C7 C6 -0.4(2) ?
C1 C3 C7 C6 179.39(13) ?
C12 N5 C8 C9 0.2(2) ?
C12 N5 C8 C2 177.63(13) ?
N3 C2 C8 N5 -150.75(14) ?
N1 C2 C8 N5 26.5(2) ?
N3 C2 C8 C9 26.8(2) yes
N1 C2 C8 C9 -155.92(14) ?
N5 C8 C9 C10 1.0(2) ?
C2 C8 C9 C10 -176.37(14) ?
C8 C9 C10 C11 -1.5(3) ?
C9 C10 C11 C12 0.8(3) ?
C8 N5 C12 C11 -0.9(2) ?
C10 C11 C12 N5 0.4(3) ?
C1 N1 C13 C14 -119.55(14) ?
C2 N1 C13 C14 62.94(18) ?
C1 N1 C13 C18 57.1(2) yes
C2 N1 C13 C18 -120.40(15) ?
C18 C13 C14 C15 0.05(19) ?
N1 C13 C14 C15 176.60(11) ?
C13 C14 C15 C16 -1.7(2) ?
C19 O1 C16 C15 22.7(3) ?
C19 O1 C16 C17 -158.81(19) ?
C14 C15 C16 O1 -179.73(14) ?
C14 C15 C16 C17 1.8(2) ?
O1 C16 C17 C18 -178.81(15) ?
C15 C16 C17 C18 -0.2(2) ?
C16 C17 C18 C13 -1.4(2) ?
C14 C13 C18 C17 1.5(2) ?
N1 C13 C18 C17 -175.13(13) ?

loop_
_cod_related_entry_id
_cod_related_entry_database
_cod_related_entry_code
1 ChemSpider 21105709
